data_7031493
loop_
_publ_author_name
'Glinyanaya, Nataliya V.'
'Saberov, Vagiz Sh'
'Korotkikh, Nikolai I.'
'Cowley, Alan H.'
'Butorac, Rachel R.'
'Evans, Daniel A.'
'Pekhtereva, Tatyana M.'
'Popov, Anatolii F.'
'Shvaika, Oles P.'

_publ_section_title
;
 Syntheses of sterically shielded stable carbenes of the 1,2,4-triazole
 series and their corresponding palladium complexes: efficient catalysts
 for chloroarene hydrodechlorination.
;
_journal_issue 43
_journal_name_full 'Dalton transactions (Cambridge, England : 2003)'
_journal_page_first 16227
_journal_page_last 16237
_journal_paper_doi 10.1039/c4dt01353k
_journal_volume 43
_journal_year 2014
_chemical_formula_moiety 'C36 H36 Br2 I2 N6 Pd'
_chemical_formula_sum 'C36 H36 Br2 I2 N6 Pd'
_chemical_formula_weight 1072.73
_chemical_name_systematic
;
 ?
;
_space_group_IT_number 14
_symmetry_cell_setting monoclinic
_symmetry_space_group_name_Hall '-P 2ybc'
_symmetry_space_group_name_H-M 'P 1 21/c 1'
_atom_sites_solution_hydrogens geom
_atom_sites_solution_primary direct
_atom_sites_solution_secondary difmap
_audit_creation_method SHELXL-97
_cell_angle_alpha 90.00
_cell_angle_beta 116.657(2)
_cell_angle_gamma 90.00
_cell_formula_units_Z 4
_cell_length_a 19.283(3)
_cell_length_b 12.104(2)
_cell_length_c 18.228(3)
_cell_measurement_reflns_used 12931
_cell_measurement_temperature 100(2)
_cell_measurement_theta_max 31.1099
_cell_measurement_theta_min 1.2781
_cell_volume 3802.2(11)
_computing_cell_refinement 'CrystalClear (Rigaku Inc., 2008)'
_computing_data_collection 'CrystalClear (Rigaku Inc., 2008)'
_computing_data_reduction 'CrystalClear (Rigaku Inc., 2008)'
_computing_molecular_graphics 'XP SHELXTL/PC, Siemens Analytical'
_computing_structure_refinement 'XL SHELXTL/PC, Siemens Analytical'
_computing_structure_solution
;

SIR97 - Altomare A., Burla M.C., Camalli M., Cascarano G.L., Giacovazzo C., 
Guagliardi A., Moliterni A.G.G., Polidori G.,Spagna R.
;
_diffrn_ambient_temperature 100(2)
_diffrn_measured_fraction_theta_full 1.000
_diffrn_measured_fraction_theta_max 1.000
_diffrn_radiation_monochromator graphite
_diffrn_radiation_source 'fine-focus sealed tube'
_diffrn_radiation_type MoK\a
_diffrn_radiation_wavelength 0.71069
_diffrn_reflns_av_R_equivalents 0.0632
_diffrn_reflns_av_sigmaI/netI 0.0280
_diffrn_reflns_limit_h_max 25
_diffrn_reflns_limit_h_min -25
_diffrn_reflns_limit_k_max 15
_diffrn_reflns_limit_k_min -15
_diffrn_reflns_limit_l_max 23
_diffrn_reflns_limit_l_min -23
_diffrn_reflns_number 84753
_diffrn_reflns_theta_full 27.50
_diffrn_reflns_theta_max 27.50
_diffrn_reflns_theta_min 2.06
_exptl_absorpt_coefficient_mu 4.247
_exptl_absorpt_correction_T_max 0.7847
_exptl_absorpt_correction_T_min 0.4838
_exptl_absorpt_correction_type multi-scan
_exptl_absorpt_process_details
;
Abscor. T. Higashi. (2001). Rigaku Corp. Tokyo, Japan
;
_exptl_crystal_colour Yellow
_exptl_crystal_density_diffrn 1.874
_exptl_crystal_density_method 'not measured'
_exptl_crystal_description Block
_exptl_crystal_F_000 2064
_exptl_crystal_size_max 0.20
_exptl_crystal_size_mid 0.10
_exptl_crystal_size_min 0.06
_refine_diff_density_max 1.099
_refine_diff_density_min -1.466
_refine_diff_density_rms 0.137
_refine_ls_extinction_method none
_refine_ls_goodness_of_fit_ref 1.331
_refine_ls_hydrogen_treatment constr
_refine_ls_matrix_type full
_refine_ls_number_parameters 430
_refine_ls_number_reflns 8741
_refine_ls_number_restraints 0
_refine_ls_restrained_S_all 1.331
_refine_ls_R_factor_all 0.0548
_refine_ls_R_factor_gt 0.0542
_refine_ls_shift/su_max 0.001
_refine_ls_shift/su_mean 0.000
_refine_ls_structure_factor_coef Fsqd
_refine_ls_weighting_details 'calc w=1/[\s^2^(Fo^2^)+(0.0205P)^2^+26.8132P] where P=(Fo^2^+2Fc^2^)/3'
_refine_ls_weighting_scheme calc
_refine_ls_wR_factor_gt 0.1107
_refine_ls_wR_factor_ref 0.1110
_reflns_number_gt 8685
_reflns_number_total 8741
_reflns_threshold_expression >2sigma(I)
_cod_data_source_file c4dt01353k2.cif
_cod_data_source_block shelxl
_cod_depositor_comments
;
The following automatic conversions were performed:

'_symmetry_cell_setting' value 'Monoclinic' changed to 'monoclinic'
according to
/usr/data/users/saulius/crontab/automatic-downloads/rss-feeds/RSC/lib/dictionaries/cif_core.dic
dictionary named 'cif_core.dic' version 2.4.2 from 2011-04-26.

Automatic conversion script
Id: cif_fix_values 2281 2013-09-26 08:29:07Z andrius 

 Adding full bibliography for 7031492--7031495.cif.
;
_cod_original_sg_symbol_H-M P21/c
_cod_database_code 7031493

loop_
_symmetry_equiv_pos_as_xyz
'x, y, z'
'-x, y+1/2, -z+1/2'
'-x, -y, -z'
'x, -y-1/2, z-1/2'

loop_
_atom_site_label
_atom_site_type_symbol
_atom_site_fract_x
_atom_site_fract_y
_atom_site_fract_z
_atom_site_U_iso_or_equiv
_atom_site_adp_type
_atom_site_occupancy
_atom_site_symmetry_multiplicity
_atom_site_calc_flag
_atom_site_refinement_flags
C1 C 0.7680(3) -0.0034(4) 0.7176(3) 0.0166(10) Uani 1 1 d .
C2 C 0.8097(3) -0.1299(5) 0.6564(3) 0.0188(11) Uani 1 1 d .
C3 C 0.8623(3) 0.0631(4) 0.6693(3) 0.0187(11) Uani 1 1 d .
C4 C 0.9344(3) 0.0849(5) 0.7345(3) 0.0183(11) Uani 1 1 d .
H4 H 0.9496 0.0484 0.7856 0.022 Uiso 1 1 calc R
C5 C 0.9837(3) 0.1595(5) 0.7249(4) 0.0202(11) Uani 1 1 d .
H5 H 1.0334 0.1741 0.7688 0.024 Uiso 1 1 calc R
C6 C 0.9597(3) 0.2131(5) 0.6499(4) 0.0214(11) Uani 1 1 d .
C7 C 0.8872(3) 0.1931(5) 0.5844(4) 0.0240(12) Uani 1 1 d .
H7 H 0.8714 0.2302 0.5335 0.029 Uiso 1 1 calc R
C8 C 0.8387(3) 0.1176(5) 0.5954(4) 0.0236(12) Uani 1 1 d .
H8 H 0.7888 0.1031 0.5518 0.028 Uiso 1 1 calc R
C9 C 0.8473(3) -0.1886(5) 0.6130(3) 0.0190(11) Uani 1 1 d .
C10 C 0.9076(4) -0.1470(5) 0.5986(4) 0.0262(13) Uani 1 1 d .
H10 H 0.9262 -0.0740 0.6152 0.031 Uiso 1 1 calc R
C11 C 0.9403(4) -0.2126(6) 0.5597(4) 0.0308(14) Uani 1 1 d .
H11 H 0.9804 -0.1834 0.5487 0.037 Uiso 1 1 calc R
C12 C 0.9153(4) -0.3197(5) 0.5368(4) 0.0288(13) Uani 1 1 d .
H12 H 0.9395 -0.3647 0.5123 0.035 Uiso 1 1 calc R
C13 C 0.8549(4) -0.3612(5) 0.5498(4) 0.0269(13) Uani 1 1 d .
H13 H 0.8370 -0.4345 0.5335 0.032 Uiso 1 1 calc R
C14 C 0.8207(3) -0.2958(5) 0.5865(3) 0.0212(11) Uani 1 1 d .
H14 H 0.7783 -0.3241 0.5939 0.025 Uiso 1 1 calc R
C15 C 0.6879(3) -0.1464(4) 0.7527(4) 0.0213(11) Uani 1 1 d .
C16 C 0.7405(4) -0.2100(6) 0.8298(4) 0.0329(15) Uani 1 1 d .
H16A H 0.7653 -0.2710 0.8152 0.049 Uiso 1 1 calc R
H16B H 0.7096 -0.2395 0.8558 0.049 Uiso 1 1 calc R
H16C H 0.7804 -0.1603 0.8682 0.049 Uiso 1 1 calc R
C17 C 0.6486(4) -0.0518(5) 0.7738(4) 0.0253(13) Uani 1 1 d .
H17A H 0.6879 -0.0058 0.8164 0.038 Uiso 1 1 calc R
H17B H 0.6130 -0.0814 0.7939 0.038 Uiso 1 1 calc R
H17C H 0.6194 -0.0071 0.7246 0.038 Uiso 1 1 calc R
C18 C 0.6271(4) -0.2219(5) 0.6896(4) 0.0299(14) Uani 1 1 d .
H18A H 0.5961 -0.1799 0.6395 0.045 Uiso 1 1 calc R
H18B H 0.5931 -0.2511 0.7120 0.045 Uiso 1 1 calc R
H18C H 0.6529 -0.2833 0.6767 0.045 Uiso 1 1 calc R
C19 C 0.7393(3) 0.2925(4) 0.8068(3) 0.0175(10) Uani 1 1 d .
C20 C 0.6917(3) 0.4183(5) 0.8625(3) 0.0189(11) Uani 1 1 d .
C21 C 0.6373(3) 0.2252(5) 0.8453(4) 0.0206(11) Uani 1 1 d .
C22 C 0.6557(4) 0.1784(5) 0.9210(4) 0.0238(12) Uani 1 1 d .
H22 H 0.7022 0.1985 0.9676 0.029 Uiso 1 1 calc R
C23 C 0.6053(4) 0.1013(5) 0.9284(4) 0.0285(13) Uani 1 1 d .
H23 H 0.6169 0.0684 0.9799 0.034 Uiso 1 1 calc R
C24 C 0.5383(4) 0.0738(5) 0.8593(4) 0.0260(13) Uani 1 1 d .
C25 C 0.5192(3) 0.1207(5) 0.7833(4) 0.0239(12) Uani 1 1 d .
H25 H 0.4725 0.1009 0.7367 0.029 Uiso 1 1 calc R
C26 C 0.5698(3) 0.1974(5) 0.7767(4) 0.0220(11) Uani 1 1 d .
H26 H 0.5580 0.2306 0.7252 0.026 Uiso 1 1 calc R
C27 C 0.6472(3) 0.4760(4) 0.8990(3) 0.0190(11) Uani 1 1 d .
C28 C 0.5746(3) 0.4424(5) 0.8900(4) 0.0207(11) Uani 1 1 d .
H28 H 0.5526 0.3748 0.8633 0.025 Uiso 1 1 calc R
C29 C 0.5347(3) 0.5088(5) 0.9206(4) 0.0232(12) Uani 1 1 d .
H29 H 0.4853 0.4858 0.9146 0.028 Uiso 1 1 calc R
C30 C 0.5653(3) 0.6072(5) 0.9595(4) 0.0239(12) Uani 1 1 d .
H30 H 0.5368 0.6522 0.9792 0.029 Uiso 1 1 calc R
C31 C 0.6381(4) 0.6405(5) 0.9696(4) 0.0262(13) Uani 1 1 d .
H31 H 0.6598 0.7079 0.9971 0.031 Uiso 1 1 calc R
C32 C 0.6793(3) 0.5756(5) 0.9398(4) 0.0221(11) Uani 1 1 d .
H32 H 0.7291 0.5985 0.9471 0.027 Uiso 1 1 calc R
C33 C 0.8315(4) 0.4333(5) 0.7886(4) 0.0277(13) Uani 1 1 d .
C34 C 0.8700(4) 0.3379(5) 0.7664(4) 0.0271(13) Uani 1 1 d .
H34A H 0.8959 0.2895 0.8141 0.041 Uiso 1 1 calc R
H34B H 0.9083 0.3671 0.7498 0.041 Uiso 1 1 calc R
H34C H 0.8305 0.2958 0.7209 0.041 Uiso 1 1 calc R
C35 C 0.8914(4) 0.4979(6) 0.8621(6) 0.044(2) Uani 1 1 d .
H35A H 0.8660 0.5605 0.8741 0.066 Uiso 1 1 calc R
H35B H 0.9324 0.5253 0.8489 0.066 Uiso 1 1 calc R
H35C H 0.9142 0.4493 0.9100 0.066 Uiso 1 1 calc R
C36 C 0.7886(5) 0.5064(6) 0.7143(5) 0.0442(19) Uani 1 1 d .
H36A H 0.7508 0.4620 0.6691 0.066 Uiso 1 1 calc R
H36B H 0.8257 0.5393 0.6975 0.066 Uiso 1 1 calc R
H36C H 0.7615 0.5652 0.7281 0.066 Uiso 1 1 calc R
N1 N 0.8140(3) -0.0199(4) 0.6792(3) 0.0158(9) Uani 1 1 d .
N2 N 0.7378(3) -0.1036(4) 0.7158(3) 0.0180(9) Uani 1 1 d .
N3 N 0.7633(3) -0.1824(4) 0.6791(3) 0.0199(9) Uani 1 1 d .
N4 N 0.6873(3) 0.3090(4) 0.8384(3) 0.0172(9) Uani 1 1 d .
N5 N 0.7722(3) 0.3908(4) 0.8141(3) 0.0206(10) Uani 1 1 d .
N6 N 0.7433(3) 0.4704(4) 0.8473(3) 0.0206(10) Uani 1 1 d .
Br1 Br 1.02776(4) 0.31699(6) 0.63699(4) 0.02950(14) Uani 1 1 d .
Br2 Br 0.46975(4) -0.03415(6) 0.86812(5) 0.03904(18) Uani 1 1 d .
Pd1 Pd 0.75419(2) 0.14459(3) 0.76213(3) 0.01643(10) Uani 1 1 d .
I1 I 0.86242(2) 0.09219(3) 0.90670(2) 0.02440(10) Uani 1 1 d .
I2 I 0.65207(2) 0.20297(4) 0.61561(2) 0.02713(10) Uani 1 1 d .

loop_
_atom_site_aniso_label
_atom_site_aniso_U_11
_atom_site_aniso_U_22
_atom_site_aniso_U_33
_atom_site_aniso_U_23
_atom_site_aniso_U_13
_atom_site_aniso_U_12
C1 0.015(2) 0.014(2) 0.020(3) 0.000(2) 0.007(2) -0.0012(19)
C2 0.019(3) 0.016(3) 0.022(3) -0.001(2) 0.010(2) -0.001(2)
C3 0.024(3) 0.013(2) 0.024(3) 0.000(2) 0.016(2) -0.002(2)
C4 0.019(3) 0.018(3) 0.020(3) 0.000(2) 0.011(2) 0.003(2)
C5 0.019(3) 0.018(3) 0.025(3) -0.002(2) 0.012(2) -0.003(2)
C6 0.026(3) 0.017(3) 0.028(3) 0.000(2) 0.018(2) -0.003(2)
C7 0.026(3) 0.024(3) 0.023(3) 0.003(2) 0.011(2) -0.004(2)
C8 0.021(3) 0.027(3) 0.021(3) 0.000(2) 0.008(2) -0.002(2)
C9 0.020(3) 0.019(3) 0.020(3) 0.001(2) 0.010(2) 0.000(2)
C10 0.029(3) 0.024(3) 0.032(3) -0.009(3) 0.020(3) -0.006(2)
C11 0.030(3) 0.031(3) 0.042(4) -0.008(3) 0.025(3) -0.002(3)
C12 0.031(3) 0.030(3) 0.028(3) -0.007(3) 0.016(3) 0.004(3)
C13 0.038(3) 0.020(3) 0.027(3) -0.002(2) 0.018(3) 0.001(3)
C14 0.025(3) 0.020(3) 0.020(3) 0.001(2) 0.011(2) 0.005(2)
C15 0.025(3) 0.013(2) 0.033(3) 0.000(2) 0.019(3) -0.002(2)
C16 0.038(4) 0.027(3) 0.039(4) 0.016(3) 0.023(3) 0.012(3)
C17 0.029(3) 0.016(3) 0.042(4) -0.001(2) 0.025(3) 0.000(2)
C18 0.026(3) 0.024(3) 0.048(4) -0.007(3) 0.023(3) -0.007(2)
C19 0.020(3) 0.010(2) 0.024(3) 0.001(2) 0.011(2) 0.0036(19)
C20 0.016(2) 0.017(3) 0.023(3) -0.002(2) 0.008(2) 0.001(2)
C21 0.023(3) 0.015(3) 0.028(3) -0.005(2) 0.015(2) -0.002(2)
C22 0.029(3) 0.020(3) 0.024(3) -0.001(2) 0.013(2) -0.003(2)
C23 0.037(3) 0.021(3) 0.034(3) -0.001(3) 0.022(3) -0.008(3)
C24 0.033(3) 0.017(3) 0.041(4) -0.006(2) 0.027(3) -0.004(2)
C25 0.022(3) 0.021(3) 0.032(3) -0.007(2) 0.015(2) -0.004(2)
C26 0.023(3) 0.022(3) 0.026(3) -0.004(2) 0.016(2) -0.001(2)
C27 0.025(3) 0.014(2) 0.020(3) 0.003(2) 0.012(2) 0.002(2)
C28 0.021(3) 0.019(3) 0.024(3) -0.003(2) 0.012(2) 0.000(2)
C29 0.022(3) 0.025(3) 0.026(3) 0.000(2) 0.014(2) -0.001(2)
C30 0.025(3) 0.025(3) 0.023(3) -0.005(2) 0.012(2) 0.001(2)
C31 0.026(3) 0.022(3) 0.028(3) -0.003(2) 0.010(3) 0.002(2)
C32 0.021(3) 0.019(3) 0.027(3) 0.000(2) 0.011(2) -0.001(2)
C33 0.034(3) 0.016(3) 0.044(4) 0.005(3) 0.028(3) 0.002(2)
C34 0.031(3) 0.016(3) 0.045(4) -0.001(3) 0.028(3) 0.001(2)
C35 0.038(4) 0.023(3) 0.088(6) -0.015(4) 0.045(4) -0.011(3)
C36 0.061(5) 0.030(4) 0.063(5) 0.019(4) 0.047(4) 0.014(3)
N1 0.018(2) 0.012(2) 0.020(2) 0.0001(17) 0.0112(18) 0.0014(17)
N2 0.020(2) 0.015(2) 0.022(2) -0.0005(18) 0.0132(19) 0.0007(18)
N3 0.022(2) 0.017(2) 0.024(2) -0.0035(19) 0.014(2) 0.0004(18)
N4 0.020(2) 0.012(2) 0.023(2) -0.0009(18) 0.0132(19) -0.0004(17)
N5 0.022(2) 0.012(2) 0.033(3) -0.0017(19) 0.017(2) -0.0017(18)
N6 0.024(2) 0.010(2) 0.032(3) 0.0013(19) 0.016(2) 0.0026(18)
Br1 0.0305(3) 0.0306(3) 0.0320(3) -0.0021(3) 0.0182(3) -0.0115(3)
Br2 0.0453(4) 0.0304(3) 0.0567(5) -0.0096(3) 0.0365(4) -0.0163(3)
Pd1 0.0191(2) 0.01204(18) 0.0216(2) 0.00060(15) 0.01219(17) 0.00034(15)
I1 0.0285(2) 0.02105(18) 0.0239(2) 0.00133(15) 0.01193(16) -0.00053(15)
I2 0.02497(19) 0.0315(2) 0.0258(2) 0.00444(16) 0.01214(16) 0.00316(16)

loop_
_atom_type_symbol
_atom_type_description
_atom_type_scat_dispersion_real
_atom_type_scat_dispersion_imag
_atom_type_scat_source
C C 0.0033 0.0016 'International Tables Vol C Tables 4.2.6.8 and 6.1.1.4'
H H 0.0000 0.0000 'International Tables Vol C Tables 4.2.6.8 and 6.1.1.4'
N N 0.0061 0.0033 'International Tables Vol C Tables 4.2.6.8 and 6.1.1.4'
Br Br -0.2901 2.4595 'International Tables Vol C Tables 4.2.6.8 and 6.1.1.4'
Pd Pd -0.9988 1.0072 'International Tables Vol C Tables 4.2.6.8 and 6.1.1.4'
I I -0.4742 1.8119 'International Tables Vol C Tables 4.2.6.8 and 6.1.1.4'

loop_
_geom_angle_atom_site_label_1
_geom_angle_atom_site_label_2
_geom_angle_atom_site_label_3
_geom_angle
N2 C1 N1 103.4(4)
N2 C1 Pd1 132.3(4)
N1 C1 Pd1 124.3(4)
N3 C2 N1 109.3(5)
N3 C2 C9 120.4(5)
N1 C2 C9 130.3(5)
C8 C3 C4 120.6(5)
C8 C3 N1 120.6(5)
C4 C3 N1 118.8(5)
C5 C4 C3 119.9(5)
C5 C4 H4 120.1
C3 C4 H4 120.1
C4 C5 C6 119.0(5)
C4 C5 H5 120.5
C6 C5 H5 120.5
C5 C6 C7 121.7(5)
C5 C6 Br1 119.0(4)
C7 C6 Br1 119.3(4)
C8 C7 C6 118.2(5)
C8 C7 H7 120.9
C6 C7 H7 120.9
C3 C8 C7 120.6(5)
C3 C8 H8 119.7
C7 C8 H8 119.7
C10 C9 C14 118.5(5)
C10 C9 C2 125.4(5)
C14 C9 C2 116.1(5)
C11 C10 C9 119.7(6)
C11 C10 H10 120.1
C9 C10 H10 120.1
C12 C11 C10 120.9(6)
C12 C11 H11 119.5
C10 C11 H11 119.5
C11 C12 C13 119.8(6)
C11 C12 H12 120.1
C13 C12 H12 120.1
C14 C13 C12 119.8(6)
C14 C13 H13 120.1
C12 C13 H13 120.1
C13 C14 C9 121.2(6)
C13 C14 H14 119.4
C9 C14 H14 119.4
N2 C15 C17 110.4(4)
N2 C15 C16 107.2(5)
C17 C15 C16 110.5(5)
N2 C15 C18 107.5(5)
C17 C15 C18 109.9(5)
C16 C15 C18 111.2(5)
C15 C16 H16A 109.5
C15 C16 H16B 109.5
H16A C16 H16B 109.5
C15 C16 H16C 109.5
H16A C16 H16C 109.5
H16B C16 H16C 109.5
C15 C17 H17A 109.5
C15 C17 H17B 109.5
H17A C17 H17B 109.5
C15 C17 H17C 109.5
H17A C17 H17C 109.5
H17B C17 H17C 109.5
C15 C18 H18A 109.5
C15 C18 H18B 109.5
H18A C18 H18B 109.5
C15 C18 H18C 109.5
H18A C18 H18C 109.5
H18B C18 H18C 109.5
N5 C19 N4 103.5(4)
N5 C19 Pd1 132.8(4)
N4 C19 Pd1 123.7(4)
N6 C20 N4 109.7(5)
N6 C20 C27 121.3(5)
N4 C20 C27 129.0(5)
C26 C21 C22 121.3(5)
C26 C21 N4 119.2(5)
C22 C21 N4 119.5(5)
C21 C22 C23 119.4(6)
C21 C22 H22 120.3
C23 C22 H22 120.3
C24 C23 C22 118.7(6)
C24 C23 H23 120.7
C22 C23 H23 120.7
C23 C24 C25 122.2(6)
C23 C24 Br2 119.1(5)
C25 C24 Br2 118.7(5)
C24 C25 C26 118.6(6)
C24 C25 H25 120.7
C26 C25 H25 120.7
C21 C26 C25 119.8(6)
C21 C26 H26 120.1
C25 C26 H26 120.1
C28 C27 C32 119.5(5)
C28 C27 C20 124.4(5)
C32 C27 C20 115.9(5)
C29 C28 C27 119.5(5)
C29 C28 H28 120.3
C27 C28 H28 120.3
C30 C29 C28 121.3(5)
C30 C29 H29 119.4
C28 C29 H29 119.4
C29 C30 C31 119.6(5)
C29 C30 H30 120.2
C31 C30 H30 120.2
C32 C31 C30 120.3(6)
C32 C31 H31 119.8
C30 C31 H31 119.8
C31 C32 C27 119.9(5)
C31 C32 H32 120.1
C27 C32 H32 120.1
N5 C33 C36 106.9(5)
N5 C33 C34 110.6(5)
C36 C33 C34 109.9(6)
N5 C33 C35 106.5(5)
C36 C33 C35 112.2(6)
C34 C33 C35 110.7(5)
C33 C34 H34A 109.5
C33 C34 H34B 109.5
H34A C34 H34B 109.5
C33 C34 H34C 109.5
H34A C34 H34C 109.5
H34B C34 H34C 109.5
C33 C35 H35A 109.5
C33 C35 H35B 109.5
H35A C35 H35B 109.5
C33 C35 H35C 109.5
H35A C35 H35C 109.5
H35B C35 H35C 109.5
C33 C36 H36A 109.5
C33 C36 H36B 109.5
H36A C36 H36B 109.5
C33 C36 H36C 109.5
H36A C36 H36C 109.5
H36B C36 H36C 109.5
C1 N1 C2 109.1(4)
C1 N1 C3 124.7(4)
C2 N1 C3 126.1(4)
C1 N2 N3 113.1(4)
C1 N2 C15 131.7(5)
N3 N2 C15 114.9(4)
C2 N3 N2 105.2(4)
C19 N4 C20 108.6(4)
C19 N4 C21 125.1(4)
C20 N4 C21 126.3(4)
C19 N5 N6 113.6(4)
C19 N5 C33 132.2(5)
N6 N5 C33 114.1(4)
C20 N6 N5 104.5(4)
C1 Pd1 C19 179.4(2)
C1 Pd1 I1 90.02(15)
C19 Pd1 I1 90.14(15)
C1 Pd1 I2 90.22(15)
C19 Pd1 I2 89.65(16)
I1 Pd1 I2 176.59(2)

loop_
_geom_bond_atom_site_label_1
_geom_bond_atom_site_label_2
_geom_bond_distance
C1 N2 1.340(7)
C1 N1 1.368(7)
C1 Pd1 2.034(5)
C2 N3 1.308(7)
C2 N1 1.386(7)
C2 C9 1.474(7)
C3 C8 1.380(8)
C3 C4 1.389(8)
C3 N1 1.435(7)
C4 C5 1.380(8)
C4 H4 0.9500
C5 C6 1.391(8)
C5 H5 0.9500
C6 C7 1.394(8)
C6 Br1 1.907(5)
C7 C8 1.385(8)
C7 H7 0.9500
C8 H8 0.9500
C9 C10 1.397(8)
C9 C14 1.399(8)
C10 C11 1.390(8)
C10 H10 0.9500
C11 C12 1.380(9)
C11 H11 0.9500
C12 C13 1.382(9)
C12 H12 0.9500
C13 C14 1.380(8)
C13 H13 0.9500
C14 H14 0.9500
C15 N2 1.491(7)
C15 C17 1.515(7)
C15 C16 1.522(8)
C15 C18 1.525(8)
C16 H16A 0.9800
C16 H16B 0.9800
C16 H16C 0.9800
C17 H17A 0.9800
C17 H17B 0.9800
C17 H17C 0.9800
C18 H18A 0.9800
C18 H18B 0.9800
C18 H18C 0.9800
C19 N5 1.326(7)
C19 N4 1.375(7)
C19 Pd1 2.040(5)
C20 N6 1.309(7)
C20 N4 1.384(7)
C20 C27 1.476(7)
C21 C26 1.381(8)
C21 C22 1.384(8)
C21 N4 1.444(7)
C22 C23 1.397(8)
C22 H22 0.9500
C23 C24 1.381(9)
C23 H23 0.9500
C24 C25 1.385(9)
C24 Br2 1.916(6)
C25 C26 1.391(8)
C25 H25 0.9500
C26 H26 0.9500
C27 C28 1.395(8)
C27 C32 1.407(8)
C28 C29 1.391(8)
C28 H28 0.9500
C29 C30 1.376(8)
C29 H29 0.9500
C30 C31 1.391(8)
C30 H30 0.9500
C31 C32 1.390(8)
C31 H31 0.9500
C32 H32 0.9500
C33 N5 1.505(7)
C33 C36 1.516(10)
C33 C34 1.522(8)
C33 C35 1.534(10)
C34 H34A 0.9800
C34 H34B 0.9800
C34 H34C 0.9800
C35 H35A 0.9800
C35 H35B 0.9800
C35 H35C 0.9800
C36 H36A 0.9800
C36 H36B 0.9800
C36 H36C 0.9800
N2 N3 1.376(6)
N5 N6 1.381(6)
Pd1 I1 2.6014(7)
Pd1 I2 2.6058(7)

loop_
_geom_torsion_atom_site_label_1
_geom_torsion_atom_site_label_2
_geom_torsion_atom_site_label_3
_geom_torsion_atom_site_label_4
_geom_torsion
C8 C3 C4 C5 -1.6(8)
N1 C3 C4 C5 176.2(5)
C3 C4 C5 C6 1.0(8)
C4 C5 C6 C7 -0.2(9)
C4 C5 C6 Br1 179.6(4)
C5 C6 C7 C8 0.0(9)
Br1 C6 C7 C8 -179.8(5)
C4 C3 C8 C7 1.5(9)
N1 C3 C8 C7 -176.3(5)
C6 C7 C8 C3 -0.7(9)
N3 C2 C9 C10 -168.2(6)
N1 C2 C9 C10 12.3(10)
N3 C2 C9 C14 10.2(8)
N1 C2 C9 C14 -169.2(6)
C14 C9 C10 C11 -1.0(9)
C2 C9 C10 C11 177.4(6)
C9 C10 C11 C12 -1.6(10)
C10 C11 C12 C13 2.5(10)
C11 C12 C13 C14 -0.9(10)
C12 C13 C14 C9 -1.7(9)
C10 C9 C14 C13 2.6(9)
C2 C9 C14 C13 -175.9(5)
C26 C21 C22 C23 0.2(9)
N4 C21 C22 C23 176.9(5)
C21 C22 C23 C24 0.2(9)
C22 C23 C24 C25 -0.6(9)
C22 C23 C24 Br2 178.7(5)
C23 C24 C25 C26 0.5(9)
Br2 C24 C25 C26 -178.7(4)
C22 C21 C26 C25 -0.2(9)
N4 C21 C26 C25 -176.9(5)
C24 C25 C26 C21 -0.2(8)
N6 C20 C27 C28 155.4(6)
N4 C20 C27 C28 -23.7(9)
N6 C20 C27 C32 -19.7(8)
N4 C20 C27 C32 161.2(6)
C32 C27 C28 C29 1.0(8)
C20 C27 C28 C29 -174.0(5)
C27 C28 C29 C30 0.1(9)
C28 C29 C30 C31 -1.0(9)
C29 C30 C31 C32 0.8(9)
C30 C31 C32 C27 0.2(9)
C28 C27 C32 C31 -1.1(9)
C20 C27 C32 C31 174.2(5)
N2 C1 N1 C2 -0.4(6)
Pd1 C1 N1 C2 -179.7(4)
N2 C1 N1 C3 -176.8(5)
Pd1 C1 N1 C3 3.9(7)
N3 C2 N1 C1 -0.2(6)
C9 C2 N1 C1 179.3(6)
N3 C2 N1 C3 176.2(5)
C9 C2 N1 C3 -4.3(9)
C8 C3 N1 C1 -101.0(7)
C4 C3 N1 C1 81.2(7)
C8 C3 N1 C2 83.2(7)
C4 C3 N1 C2 -94.6(7)
N1 C1 N2 N3 0.8(6)
Pd1 C1 N2 N3 180.0(4)
N1 C1 N2 C15 174.4(5)
Pd1 C1 N2 C15 -6.3(9)
C17 C15 N2 C1 19.3(8)
C16 C15 N2 C1 -101.1(7)
C18 C15 N2 C1 139.3(6)
C17 C15 N2 N3 -167.1(5)
C16 C15 N2 N3 72.5(6)
C18 C15 N2 N3 -47.2(6)
N1 C2 N3 N2 0.6(6)
C9 C2 N3 N2 -179.0(5)
C1 N2 N3 C2 -0.9(6)
C15 N2 N3 C2 -175.6(5)
N5 C19 N4 C20 0.5(6)
Pd1 C19 N4 C20 -179.6(4)
N5 C19 N4 C21 -179.1(5)
Pd1 C19 N4 C21 0.8(8)
N6 C20 N4 C19 0.2(6)
C27 C20 N4 C19 179.4(5)
N6 C20 N4 C21 179.9(5)
C27 C20 N4 C21 -1.0(9)
C26 C21 N4 C19 -79.7(7)
C22 C21 N4 C19 103.4(7)
C26 C21 N4 C20 100.7(7)
C22 C21 N4 C20 -76.1(7)
N4 C19 N5 N6 -1.1(6)
Pd1 C19 N5 N6 179.0(4)
N4 C19 N5 C33 -177.0(6)
Pd1 C19 N5 C33 3.2(10)
C36 C33 N5 C19 105.9(7)
C34 C33 N5 C19 -13.7(9)
C35 C33 N5 C19 -134.0(7)
C36 C33 N5 N6 -69.9(7)
C34 C33 N5 N6 170.5(5)
C35 C33 N5 N6 50.2(7)
N4 C20 N6 N5 -0.8(6)
C27 C20 N6 N5 179.9(5)
C19 N5 N6 C20 1.3(7)
C33 N5 N6 C20 177.9(5)
N2 C1 Pd1 I1 85.8(5)
N1 C1 Pd1 I1 -95.1(4)
N2 C1 Pd1 I2 -97.6(5)
N1 C1 Pd1 I2 81.5(4)
N5 C19 Pd1 I1 88.8(6)
N4 C19 Pd1 I1 -91.0(4)
N5 C19 Pd1 I2 -87.8(6)
N4 C19 Pd1 I2 92.4(4)
